data_7155994
loop_
_publ_author_name
'D'Amato, A.'
'Schettini, R.'
'Della Sala, G.'
'Costabile, C.'
'Tedesco, C.'
'Izzo, I.'
'De Riccardis, F.'

_publ_section_title
;
 Conformational isomerism in cyclic peptoids and its specification
;
_journal_name_full 'Organic &amp; Biomolecular Chemistry'
_journal_paper_doi 10.1039/C7OB02643A
_journal_year 2017
_chemical_formula_sum 'C44 H56 Cl6 N6 O6'
_chemical_formula_weight 977.64
_space_group_crystal_system monoclinic
_space_group_IT_number 14
_space_group_name_Hall '-P 2ybc'
_space_group_name_H-M_alt 'P 1 21/c 1'
_symmetry_space_group_name_Hall '-P 2ybc'
_symmetry_space_group_name_H-M 'P 1 21/c 1'
_atom_sites_solution_hydrogens geom
_audit_block_doi 10.5517/ccdc.csd.cc1ntr18
_audit_creation_method SHELXL-2014/7
_audit_update_record
;
2017-04-14 deposited with the CCDC.
2017-11-22 downloaded from the CCDC.
;
_cell_angle_alpha 90
_cell_angle_beta 114.773(3)
_cell_angle_gamma 90
_cell_formula_units_Z 4
_cell_length_a 16.373(3)
_cell_length_b 17.935(2)
_cell_length_c 18.380(3)
_cell_measurement_reflns_used 10956
_cell_measurement_temperature 100(2)
_cell_measurement_theta_max 28.3100
_cell_measurement_theta_min 1.4015
_cell_volume 4900.6(13)
_computing_cell_refinement 'CrystalClear (Rigaku Inc., 2007)'
_computing_data_collection 'CrystalClear (Rigaku Inc., 2007)'
_computing_data_reduction 'CrystalClear (Rigaku Inc., 2007)'
_computing_structure_refinement 'SHELXL-2014/7 (Sheldrick, 2014)'
_computing_structure_solution 'SIR2014 (Burla et al., 2015)'
_diffrn_ambient_temperature 100(2)
_diffrn_detector_area_resol_mean 13.6612
_diffrn_measured_fraction_theta_full 0.994
_diffrn_measured_fraction_theta_max 0.942
_diffrn_measurement_device
;
Mercury2 (2x2 bin mode)
;
_diffrn_measurement_method dtprofit.ref
_diffrn_radiation_detector CCD
_diffrn_radiation_monochromator 'Graphite Monochromator'
_diffrn_radiation_source 'Sealed Tube'
_diffrn_radiation_type MoK\a
_diffrn_radiation_wavelength 0.71073
_diffrn_reflns_av_R_equivalents 0.0860
_diffrn_reflns_av_unetI/netI 0.1325
_diffrn_reflns_Laue_measured_fraction_full 0.994
_diffrn_reflns_Laue_measured_fraction_max 0.942
_diffrn_reflns_limit_h_max 17
_diffrn_reflns_limit_h_min -21
_diffrn_reflns_limit_k_max 24
_diffrn_reflns_limit_k_min -14
_diffrn_reflns_limit_l_max 22
_diffrn_reflns_limit_l_min -23
_diffrn_reflns_number 12178
_diffrn_reflns_point_group_measured_fraction_full 0.994
_diffrn_reflns_point_group_measured_fraction_max 0.942
_diffrn_reflns_reduction_process 'Lp corrections applied'
_diffrn_reflns_theta_full 25.242
_diffrn_reflns_theta_max 28.626
_diffrn_reflns_theta_min 1.370
_exptl_absorpt_coefficient_mu 0.402
_exptl_absorpt_correction_T_max 1.0000
_exptl_absorpt_correction_T_min 0.7969
_exptl_absorpt_correction_type multi-scan
_exptl_absorpt_process_details 'Blessing, 1995'
_exptl_crystal_colour colorless
_exptl_crystal_density_diffrn 1.325
_exptl_crystal_description needle
_exptl_crystal_F_000 2048
_exptl_crystal_recrystallization_method 'vapor diffusion of hexane in chloroform solution'
_exptl_crystal_size_max 0.47
_exptl_crystal_size_mid 0.22
_exptl_crystal_size_min 0.18
_refine_diff_density_max 1.076
_refine_diff_density_min -0.519
_refine_diff_density_rms 0.101
_refine_ls_extinction_method none
_refine_ls_goodness_of_fit_ref 0.906
_refine_ls_hydrogen_treatment constr
_refine_ls_matrix_type full
_refine_ls_number_parameters 565
_refine_ls_number_reflns 11839
_refine_ls_number_restraints 0
_refine_ls_restrained_S_all 0.906
_refine_ls_R_factor_all 0.1733
_refine_ls_R_factor_gt 0.0888
_refine_ls_shift/su_max 0.000
_refine_ls_shift/su_mean 0.000
_refine_ls_structure_factor_coef Fsqd
_refine_ls_weighting_details 'w=1/[\s^2^(Fo^2^)+(0.1672P)^2^] where P=(Fo^2^+2Fc^2^)/3'
_refine_ls_weighting_scheme calc
_refine_ls_wR_factor_gt 0.2278
_refine_ls_wR_factor_ref 0.3026
_reflns_Friedel_coverage 0.000
_reflns_number_gt 5352
_reflns_number_total 11839
_reflns_threshold_expression 'I > 2\s(I)'
_cod_data_source_file c7ob02643a3.cif
_cod_data_source_block dv1
_cod_depositor_comments
;
The following automatic conversions were performed:

'_exptl_absorpt_correction_type' value 'Multi-scan' changed to
'multi-scan' according to
/home/data/users/saulius/crontab/automatic-downloads/rss-feeds/RSC/lib/dictionaries/cif_core.dic
dictionary named 'cif_core.dic' version 2.4.2 from 2011-04-26.

Automatic conversion script
Id: cif_fix_values 4973 2017-02-22 13:04:09Z antanas 
;
_cod_database_code 7155994
_shelx_shelxl_version_number 2014/7
_shelx_space_group_comment
;
The symmetry employed for this shelxl refinement is uniquely defined
by the following loop, which should always be used as a source of
symmetry information in preference to the above space-group names.
They are only intended as comments.
;
_diffrn_number_total 12178
_diffrn_reflns_av_sigmai/deti 0.3226

loop_
_space_group_symop_operation_xyz
'x, y, z'
'-x, y+1/2, -z+1/2'
'-x, -y, -z'
'x, -y-1/2, z-1/2'

loop_
_atom_site_label
_atom_site_type_symbol
_atom_site_fract_x
_atom_site_fract_y
_atom_site_fract_z
_atom_site_U_iso_or_equiv
_atom_site_adp_type
_atom_site_occupancy
_atom_site_site_symmetry_order
_atom_site_calc_flag
_atom_site_refinement_flags_posn
_atom_site_refinement_flags_adp
Cl1 Cl 0.31686(8) 0.10759(7) 0.17815(7) 0.0481(3) Uani 1 1 d . .
O1 O 0.69109(17) 0.05230(16) 0.17328(15) 0.0320(7) Uani 1 1 d . .
N1 N 0.6098(2) 0.17613(19) 0.19409(18) 0.0295(8) Uani 1 1 d . .
C1 C 0.5554(3) 0.1096(2) 0.1678(2) 0.0281(9) Uani 1 1 d . .
H1A H 0.5048 0.1191 0.1152 0.034 Uiso 1 1 calc R U
H1B H 0.5300 0.0972 0.2066 0.034 Uiso 1 1 calc R U
Cl2 Cl 0.43568(8) 0.11277(8) 0.34599(7) 0.0558(4) Uani 1 1 d . .
O2 O 0.61279(18) -0.07963(16) 0.01800(15) 0.0337(7) Uani 1 1 d . .
N2 N 0.5713(2) -0.02430(19) 0.14387(18) 0.0280(7) Uani 1 1 d . .
C2 C 0.6108(3) 0.0435(2) 0.1605(2) 0.0298(9) Uani 1 1 d . .
Cl3 Cl 0.43317(8) 0.23459(7) 0.24199(9) 0.0583(4) Uani 1 1 d . .
O3 O 0.76135(18) -0.22402(16) 0.20637(15) 0.0343(7) Uani 1 1 d . .
N3 N 0.7539(2) -0.10481(19) 0.10862(18) 0.0302(8) Uani 1 1 d . .
C3 C 0.6127(3) 0.2249(2) 0.1304(2) 0.0339(10) Uani 1 1 d . .
H3A H 0.6155 0.1934 0.0872 0.041 Uiso 1 1 calc R U
H3B H 0.6683 0.2553 0.1528 0.041 Uiso 1 1 calc R U
Cl4 Cl 0.87436(11) 0.23799(10) 0.18975(9) 0.0745(5) Uani 1 1 d . .
O4 O 0.78598(17) -0.04110(16) 0.34167(16) 0.0323(7) Uani 1 1 d . .
N4 N 0.8671(2) -0.17008(18) 0.31937(18) 0.0300(8) Uani 1 1 d . .
C4 C 0.5326(3) 0.2761(2) 0.0950(2) 0.0338(10) Uani 1 1 d . .
O5 O 0.89241(19) 0.11561(17) 0.49314(16) 0.0396(8) Uani 1 1 d . .
N5 N 0.9102(2) 0.02936(18) 0.37160(18) 0.0278(7) Uani 1 1 d . .
C5 C 0.4560(3) 0.2537(3) 0.0287(3) 0.0385(10) Uani 1 1 d . .
H5 H 0.4551 0.2064 0.0051 0.046 Uiso 1 1 calc R U
O6 O 0.72388(18) 0.23860(16) 0.29224(16) 0.0350(7) Uani 1 1 d . .
N6 N 0.7469(2) 0.13524(19) 0.40940(18) 0.0301(8) Uani 1 1 d . .
C6 C 0.3812(3) 0.2995(3) -0.0033(3) 0.0537(14) Uani 1 1 d . .
H6 H 0.3288 0.2831 -0.0477 0.064 Uiso 1 1 calc R U
C7 C 0.3831(4) 0.3686(3) 0.0295(3) 0.0579(15) Uani 1 1 d . .
H7 H 0.3317 0.4000 0.0084 0.069 Uiso 1 1 calc R U
C8 C 0.4607(4) 0.3925(3) 0.0937(3) 0.0672(18) Uani 1 1 d . .
H8 H 0.4635 0.4412 0.1149 0.081 Uiso 1 1 calc R U
C9 C 0.5334(3) 0.3456(3) 0.1262(3) 0.0479(13) Uani 1 1 d . .
H9 H 0.5853 0.3616 0.1714 0.057 Uiso 1 1 calc R U
C10 C 0.6332(3) -0.0864(2) 0.1541(2) 0.0306(9) Uani 1 1 d . .
H10A H 0.6023 -0.1339 0.1543 0.037 Uiso 1 1 calc R U
H10B H 0.6855 -0.0816 0.2067 0.037 Uiso 1 1 calc R U
C11 C 0.6664(3) -0.0892(2) 0.0884(2) 0.0310(9) Uani 1 1 d . .
C12 C 0.4758(3) -0.0381(2) 0.1251(2) 0.0341(10) Uani 1 1 d . .
H12 H 0.4435 0.0107 0.1090 0.041 Uiso 1 1 calc R U
C13 C 0.4343(3) -0.0906(3) 0.0552(3) 0.0408(11) Uani 1 1 d . .
H13A H 0.4463 -0.0725 0.0103 0.061 Uiso 1 1 calc R U
H13B H 0.3692 -0.0930 0.0389 0.061 Uiso 1 1 calc R U
H13C H 0.4604 -0.1404 0.0709 0.061 Uiso 1 1 calc R U
C14 C 0.4648(3) -0.0654(3) 0.1983(3) 0.0439(11) Uani 1 1 d . .
H14A H 0.4999 -0.1111 0.2182 0.066 Uiso 1 1 calc R U
H14B H 0.4011 -0.0758 0.1840 0.066 Uiso 1 1 calc R U
H14C H 0.4861 -0.0271 0.2401 0.066 Uiso 1 1 calc R U
C15 C 0.8205(2) -0.1046(2) 0.1916(2) 0.0292(9) Uani 1 1 d . .
H15A H 0.8134 -0.0584 0.2179 0.035 Uiso 1 1 calc R U
H15B H 0.8814 -0.1039 0.1924 0.035 Uiso 1 1 calc R U
C16 C 0.8134(3) -0.1718(2) 0.2399(2) 0.0307(9) Uani 1 1 d . .
C17 C 0.7851(3) -0.1095(2) 0.0458(2) 0.0334(10) Uani 1 1 d . .
H17A H 0.7359 -0.1298 -0.0029 0.040 Uiso 1 1 calc R U
H17B H 0.8358 -0.1453 0.0626 0.040 Uiso 1 1 calc R U
C18 C 0.8157(3) -0.0363(2) 0.0246(2) 0.0330(10) Uani 1 1 d . .
C19 C 0.8607(3) -0.0364(3) -0.0252(3) 0.0441(12) Uani 1 1 d . .
H19 H 0.8754 -0.0824 -0.0425 0.053 Uiso 1 1 calc R U
C20 C 0.8844(3) 0.0311(3) -0.0501(3) 0.0498(13) Uani 1 1 d . .
H20 H 0.9149 0.0304 -0.0841 0.060 Uiso 1 1 calc R U
C21 C 0.8641(3) 0.0975(3) -0.0257(3) 0.0466(12) Uani 1 1 d . .
H21 H 0.8786 0.1431 -0.0439 0.056 Uiso 1 1 calc R U
C22 C 0.8217(3) 0.0979(3) 0.0260(3) 0.0403(11) Uani 1 1 d . .
H22 H 0.8091 0.1440 0.0446 0.048 Uiso 1 1 calc R U
C23 C 0.7978(3) 0.0317(2) 0.0507(2) 0.0313(9) Uani 1 1 d . .
H23 H 0.7688 0.0329 0.0859 0.038 Uiso 1 1 calc R U
C24 C 0.9225(3) -0.1050(2) 0.3568(2) 0.0295(9) Uani 1 1 d . .
H24A H 0.9592 -0.0923 0.3273 0.035 Uiso 1 1 calc R U
H24B H 0.9641 -0.1177 0.4125 0.035 Uiso 1 1 calc R U
C25 C 0.8665(2) -0.0369(2) 0.3578(2) 0.0273(9) Uani 1 1 d . .
C26 C 0.8635(3) -0.2320(2) 0.3714(2) 0.0371(10) Uani 1 1 d . .
H26 H 0.8240 -0.2716 0.3357 0.044 Uiso 1 1 calc R U
C27 C 0.9569(3) -0.2657(2) 0.4164(3) 0.0459(12) Uani 1 1 d . .
H27A H 0.9794 -0.2836 0.3778 0.069 Uiso 1 1 calc R U
H27B H 0.9535 -0.3074 0.4494 0.069 Uiso 1 1 calc R U
H27C H 0.9979 -0.2277 0.4508 0.069 Uiso 1 1 calc R U
C28 C 0.8209(3) -0.2068(3) 0.4266(3) 0.0475(12) Uani 1 1 d . .
H28A H 0.8563 -0.1659 0.4606 0.071 Uiso 1 1 calc R U
H28B H 0.8196 -0.2486 0.4604 0.071 Uiso 1 1 calc R U
H28C H 0.7594 -0.1896 0.3944 0.071 Uiso 1 1 calc R U
C29 C 0.8537(3) 0.0963(2) 0.3545(2) 0.0297(9) Uani 1 1 d . .
H29A H 0.7972 0.0878 0.3062 0.036 Uiso 1 1 calc R U
H29B H 0.8856 0.1388 0.3436 0.036 Uiso 1 1 calc R U
C30 C 0.8318(3) 0.1152(2) 0.4248(2) 0.0307(9) Uani 1 1 d . .
C31 C 1.0079(2) 0.0372(2) 0.4050(2) 0.0312(9) Uani 1 1 d . .
H31A H 1.0355 -0.0096 0.4330 0.037 Uiso 1 1 calc R U
H31B H 1.0261 0.0776 0.4454 0.037 Uiso 1 1 calc R U
C32 C 1.0450(3) 0.0543(2) 0.3440(2) 0.0330(9) Uani 1 1 d . .
C33 C 1.1371(3) 0.0690(3) 0.3719(3) 0.0417(11) Uani 1 1 d . .
H33 H 1.1734 0.0694 0.4280 0.050 Uiso 1 1 calc R U
C34 C 1.1763(3) 0.0829(3) 0.3203(3) 0.0512(13) Uani 1 1 d . .
H34 H 1.2390 0.0923 0.3402 0.061 Uiso 1 1 calc R U
C35 C 1.1227(3) 0.0830(3) 0.2383(3) 0.0449(12) Uani 1 1 d . .
H35 H 1.1489 0.0929 0.2020 0.054 Uiso 1 1 calc R U
C36 C 1.0323(3) 0.0691(2) 0.2095(2) 0.0359(10) Uani 1 1 d . .
H36 H 0.9963 0.0689 0.1533 0.043 Uiso 1 1 calc R U
C37 C 0.9935(3) 0.0552(2) 0.2620(2) 0.0338(10) Uani 1 1 d . .
H37 H 0.9306 0.0462 0.2415 0.041 Uiso 1 1 calc R U
C38 C 0.6727(3) 0.1250(2) 0.3304(2) 0.0305(9) Uani 1 1 d . .
H38A H 0.6150 0.1264 0.3357 0.037 Uiso 1 1 calc R U
H38B H 0.6781 0.0754 0.3092 0.037 Uiso 1 1 calc R U
C39 C 0.6719(2) 0.1853(2) 0.2710(2) 0.0288(9) Uani 1 1 d . .
C40 C 0.7273(3) 0.1619(3) 0.4764(2) 0.0359(10) Uani 1 1 d . .
H40 H 0.7858 0.1765 0.5210 0.043 Uiso 1 1 calc R U
C41 C 0.6872(4) 0.0998(3) 0.5071(3) 0.0494(12) Uani 1 1 d . .
H41A H 0.6307 0.0831 0.4640 0.074 Uiso 1 1 calc R U
H41B H 0.6756 0.1182 0.5520 0.074 Uiso 1 1 calc R U
H41C H 0.7295 0.0580 0.5251 0.074 Uiso 1 1 calc R U
C42 C 0.6674(3) 0.2314(3) 0.4525(3) 0.0411(11) Uani 1 1 d . .
H42A H 0.6899 0.2663 0.4241 0.062 Uiso 1 1 calc R U
H42B H 0.6683 0.2555 0.5007 0.062 Uiso 1 1 calc R U
H42C H 0.6056 0.2170 0.4173 0.062 Uiso 1 1 calc R U
Cl5 Cl 0.88833(16) 0.38862(10) 0.24388(15) 0.1072(7) Uani 1 1 d . .
Cl6 Cl 0.99168(12) 0.27390(13) 0.35155(11) 0.1092(8) Uani 1 1 d . .
C1S C 0.3675(3) 0.1668(3) 0.2619(3) 0.0456(12) Uani 1 1 d . .
H1S H 0.3196 0.1920 0.2731 0.055 Uiso 1 1 calc R U
C2S C 0.8896(4) 0.2955(3) 0.2701(3) 0.0540(14) Uani 1 1 d . .
H2S H 0.8393 0.2867 0.2864 0.065 Uiso 1 1 calc R U

loop_
_atom_site_aniso_label
_atom_site_aniso_U_11
_atom_site_aniso_U_22
_atom_site_aniso_U_33
_atom_site_aniso_U_23
_atom_site_aniso_U_13
_atom_site_aniso_U_12
Cl1 0.0399(6) 0.0544(8) 0.0463(7) -0.0091(5) 0.0145(5) -0.0009(5)
O1 0.0261(14) 0.0394(17) 0.0284(14) -0.0056(12) 0.0095(12) -0.0033(12)
N1 0.0280(16) 0.0323(19) 0.0227(16) 0.0001(14) 0.0052(14) -0.0001(14)
C1 0.0270(19) 0.027(2) 0.0248(19) 0.0030(15) 0.0055(16) 0.0002(15)
Cl2 0.0420(7) 0.0762(10) 0.0435(7) 0.0053(6) 0.0123(6) 0.0059(6)
O2 0.0314(14) 0.0348(17) 0.0267(14) 0.0015(12) 0.0040(12) 0.0000(12)
N2 0.0232(16) 0.0307(19) 0.0277(17) 0.0008(13) 0.0083(14) 0.0015(13)
C2 0.028(2) 0.032(2) 0.028(2) -0.0033(16) 0.0099(17) 0.0002(16)
Cl3 0.0524(7) 0.0443(8) 0.0866(9) -0.0032(7) 0.0373(7) -0.0048(6)
O3 0.0329(15) 0.0334(17) 0.0301(14) -0.0042(12) 0.0068(12) -0.0025(12)
N3 0.0322(18) 0.034(2) 0.0261(16) 0.0026(14) 0.0135(14) 0.0056(14)
C3 0.035(2) 0.035(2) 0.032(2) 0.0024(17) 0.0138(18) -0.0021(17)
Cl4 0.0848(11) 0.0802(12) 0.0611(9) -0.0083(7) 0.0333(8) 0.0135(8)
O4 0.0261(14) 0.0354(17) 0.0351(15) 0.0005(12) 0.0126(12) 0.0001(11)
N4 0.0301(17) 0.0223(18) 0.0282(17) 0.0046(13) 0.0030(14) -0.0002(13)
C4 0.037(2) 0.033(2) 0.030(2) 0.0060(17) 0.0125(18) -0.0019(18)
O5 0.0332(16) 0.0470(19) 0.0272(15) -0.0046(13) 0.0014(14) 0.0085(13)
N5 0.0217(15) 0.0275(18) 0.0315(17) -0.0018(13) 0.0085(14) 0.0000(13)
C5 0.042(2) 0.031(2) 0.039(2) 0.0020(18) 0.013(2) -0.0007(19)
O6 0.0350(15) 0.0313(17) 0.0344(15) 0.0004(12) 0.0102(13) -0.0024(12)
N6 0.0299(17) 0.0333(19) 0.0230(16) -0.0048(14) 0.0070(14) 0.0013(14)
C6 0.041(3) 0.066(4) 0.046(3) 0.015(3) 0.010(2) 0.005(2)
C7 0.055(3) 0.071(4) 0.045(3) 0.012(3) 0.018(3) 0.028(3)
C8 0.095(5) 0.046(3) 0.051(3) -0.004(2) 0.021(3) 0.028(3)
C9 0.061(3) 0.041(3) 0.029(2) -0.004(2) 0.006(2) 0.007(2)
C10 0.0265(19) 0.028(2) 0.034(2) 0.0015(17) 0.0097(17) 0.0010(16)
C11 0.033(2) 0.025(2) 0.027(2) -0.0008(16) 0.0054(18) -0.0023(16)
C12 0.0228(19) 0.037(2) 0.037(2) 0.0036(18) 0.0067(17) 0.0063(17)
C13 0.029(2) 0.040(3) 0.047(3) 0.001(2) 0.009(2) -0.0019(18)
C14 0.042(2) 0.044(3) 0.055(3) 0.005(2) 0.029(2) 0.001(2)
C15 0.0234(18) 0.035(2) 0.026(2) 0.0002(16) 0.0073(16) -0.0051(16)
C16 0.0273(19) 0.032(2) 0.032(2) 0.0007(17) 0.0107(18) 0.0053(16)
C17 0.033(2) 0.041(3) 0.0236(19) -0.0008(17) 0.0091(17) 0.0066(18)
C18 0.0242(19) 0.040(3) 0.030(2) 0.0041(17) 0.0066(17) 0.0060(17)
C19 0.039(2) 0.059(3) 0.040(2) -0.016(2) 0.022(2) -0.005(2)
C20 0.043(3) 0.067(4) 0.045(3) -0.002(2) 0.024(2) -0.012(2)
C21 0.038(2) 0.053(3) 0.042(3) -0.003(2) 0.011(2) -0.012(2)
C22 0.035(2) 0.041(3) 0.038(2) -0.0006(19) 0.008(2) 0.0014(19)
C23 0.0262(19) 0.033(2) 0.030(2) 0.0025(17) 0.0065(17) 0.0031(16)
C24 0.0265(19) 0.029(2) 0.028(2) 0.0004(16) 0.0066(17) 0.0000(16)
C25 0.0254(19) 0.035(2) 0.0213(18) -0.0036(16) 0.0098(16) -0.0023(16)
C26 0.041(2) 0.028(2) 0.034(2) 0.0029(18) 0.0077(19) -0.0009(18)
C27 0.048(3) 0.028(2) 0.046(3) 0.007(2) 0.004(2) -0.0004(19)
C28 0.062(3) 0.042(3) 0.040(2) 0.001(2) 0.022(2) -0.007(2)
C29 0.0266(19) 0.026(2) 0.032(2) 0.0013(16) 0.0076(17) 0.0023(16)
C30 0.033(2) 0.025(2) 0.032(2) -0.0016(16) 0.0111(19) -0.0008(16)
C31 0.0245(19) 0.032(2) 0.032(2) -0.0010(17) 0.0071(17) 0.0014(16)
C32 0.034(2) 0.030(2) 0.035(2) -0.0010(17) 0.0142(19) -0.0024(17)
C33 0.031(2) 0.047(3) 0.042(2) 0.000(2) 0.011(2) -0.0031(19)
C34 0.036(2) 0.065(4) 0.060(3) 0.010(3) 0.027(2) -0.005(2)
C35 0.046(3) 0.047(3) 0.048(3) 0.011(2) 0.025(2) -0.003(2)
C36 0.040(2) 0.034(2) 0.031(2) 0.0033(18) 0.0125(19) 0.0000(18)
C37 0.030(2) 0.032(2) 0.036(2) 0.0025(17) 0.0096(18) -0.0002(17)
C38 0.028(2) 0.029(2) 0.032(2) -0.0007(16) 0.0092(17) 0.0007(16)
C39 0.0228(18) 0.030(2) 0.032(2) -0.0029(17) 0.0098(17) 0.0007(16)
C40 0.034(2) 0.042(3) 0.028(2) -0.0009(18) 0.0093(18) 0.0070(18)
C41 0.060(3) 0.054(3) 0.039(2) 0.004(2) 0.027(2) 0.012(2)
C42 0.042(2) 0.045(3) 0.038(2) -0.008(2) 0.018(2) 0.003(2)
Cl5 0.1433(18) 0.0413(10) 0.176(2) 0.0112(11) 0.1047(17) -0.0009(10)
Cl6 0.0738(11) 0.1336(18) 0.0779(11) 0.0229(11) -0.0098(9) -0.0528(11)
C1S 0.034(2) 0.053(3) 0.048(3) -0.007(2) 0.015(2) 0.002(2)
C2S 0.058(3) 0.053(3) 0.051(3) -0.001(2) 0.023(2) -0.016(3)

loop_
_atom_type_symbol
_atom_type_description
_atom_type_scat_dispersion_real
_atom_type_scat_dispersion_imag
_atom_type_scat_source
C C 0.0033 0.0016 'International Tables Vol C Tables 4.2.6.8 and 6.1.1.4'
H H 0.0000 0.0000 'International Tables Vol C Tables 4.2.6.8 and 6.1.1.4'
N N 0.0061 0.0033 'International Tables Vol C Tables 4.2.6.8 and 6.1.1.4'
O O 0.0106 0.0060 'International Tables Vol C Tables 4.2.6.8 and 6.1.1.4'
Cl Cl 0.1484 0.1585 'International Tables Vol C Tables 4.2.6.8 and 6.1.1.4'

loop_
_citation_id
_citation_doi
_citation_year
1 10.1021/acs.joc.7b00965 2017

loop_
_geom_angle_atom_site_label_1
_geom_angle_atom_site_label_2
_geom_angle_atom_site_label_3
_geom_angle
C39 N1 C1 122.3(3)
C39 N1 C3 119.6(3)
C1 N1 C3 116.3(3)
N1 C1 C2 111.3(3)
C2 N2 C10 114.6(3)
C2 N2 C12 124.3(3)
C10 N2 C12 120.7(3)
O1 C2 N2 121.6(4)
O1 C2 C1 120.1(4)
N2 C2 C1 118.2(3)
C11 N3 C17 118.7(3)
C11 N3 C15 122.1(3)
C17 N3 C15 118.4(3)
N1 C3 C4 113.0(4)
C16 N4 C24 121.4(3)
C16 N4 C26 119.7(3)
C24 N4 C26 118.6(3)
C9 C4 C5 118.5(4)
C9 C4 C3 121.3(4)
C5 C4 C3 120.2(4)
C25 N5 C31 124.2(3)
C25 N5 C29 116.2(3)
C31 N5 C29 119.5(3)
C6 C5 C4 120.8(5)
C30 N6 C38 122.0(3)
C30 N6 C40 118.5(3)
C38 N6 C40 119.2(3)
C7 C6 C5 119.7(5)
C6 C7 C8 119.7(5)
C9 C8 C7 119.8(5)
C4 C9 C8 121.4(4)
N2 C10 C11 112.4(3)
O2 C11 N3 121.6(4)
O2 C11 C10 119.7(4)
N3 C11 C10 118.6(3)
N2 C12 C13 111.1(4)
N2 C12 C14 110.9(3)
C13 C12 C14 112.1(4)
N3 C15 C16 113.6(3)
O3 C16 N4 123.7(4)
O3 C16 C15 120.5(3)
N4 C16 C15 115.8(3)
N3 C17 C18 114.9(4)
C23 C18 C19 118.3(4)
C23 C18 C17 122.2(4)
C19 C18 C17 119.5(4)
C18 C19 C20 120.4(5)
C21 C20 C19 120.5(5)
C20 C21 C22 119.3(5)
C23 C22 C21 120.7(5)
C22 C23 C18 120.7(4)
N4 C24 C25 112.7(3)
O4 C25 N5 121.9(4)
O4 C25 C24 122.4(4)
N5 C25 C24 115.5(3)
N4 C26 C28 111.2(4)
N4 C26 C27 110.1(4)
C28 C26 C27 113.1(4)
N5 C29 C30 110.6(3)
O5 C30 N6 122.2(4)
O5 C30 C29 119.5(4)
N6 C30 C29 118.2(3)
N5 C31 C32 114.7(3)
C37 C32 C33 117.9(4)
C37 C32 C31 123.9(4)
C33 C32 C31 118.2(3)
C34 C33 C32 121.7(4)
C33 C34 C35 118.9(4)
C36 C35 C34 120.6(4)
C35 C36 C37 120.0(4)
C32 C37 C36 120.9(4)
N6 C38 C39 112.0(3)
O6 C39 N1 122.6(4)
O6 C39 C38 121.7(3)
N1 C39 C38 115.7(3)
N6 C40 C41 110.5(4)
N6 C40 C42 111.2(3)
C41 C40 C42 112.3(4)
Cl3 C1S Cl1 109.8(3)
Cl3 C1S Cl2 110.1(2)
Cl1 C1S Cl2 109.1(3)
Cl5 C2S Cl4 110.8(3)
Cl5 C2S Cl6 110.2(3)
Cl4 C2S Cl6 110.0(3)

loop_
_geom_bond_atom_site_label_1
_geom_bond_atom_site_label_2
_geom_bond_distance
Cl1 C1S 1.765(5)
O1 C2 1.245(5)
N1 C39 1.362(5)
N1 C1 1.445(5)
N1 C3 1.478(5)
C1 C2 1.533(6)
Cl2 C1S 1.768(5)
O2 C11 1.233(4)
N2 C2 1.350(5)
N2 C10 1.464(5)
N2 C12 1.474(5)
Cl3 C1S 1.760(5)
O3 C16 1.242(5)
N3 C11 1.351(5)
N3 C17 1.447(5)
N3 C15 1.457(5)
C3 C4 1.508(6)
Cl4 C2S 1.731(5)
O4 C25 1.226(4)
N4 C16 1.353(5)
N4 C24 1.460(5)
N4 C26 1.483(5)
C4 C9 1.369(6)
C4 C5 1.392(6)
O5 C30 1.232(5)
N5 C25 1.355(5)
N5 C31 1.460(5)
N5 C29 1.467(5)
C5 C6 1.384(7)
O6 C39 1.230(5)
N6 C30 1.347(5)
N6 C38 1.462(5)
N6 C40 1.476(5)
C6 C7 1.373(8)
C7 C8 1.390(8)
C8 C9 1.373(7)
C10 C11 1.519(6)
C12 C13 1.505(6)
C12 C14 1.512(6)
C15 C16 1.530(6)
C17 C18 1.513(6)
C18 C23 1.387(6)
C18 C19 1.395(6)
C19 C20 1.405(7)
C20 C21 1.362(7)
C21 C22 1.393(7)
C22 C23 1.384(6)
C24 C25 1.533(6)
C26 C28 1.520(7)
C26 C27 1.527(6)
C29 C30 1.517(6)
C31 C32 1.514(6)
C32 C37 1.385(6)
C32 C33 1.399(6)
C33 C34 1.372(7)
C34 C35 1.389(7)
C35 C36 1.369(6)
C36 C37 1.382(6)
C38 C39 1.532(6)
C40 C41 1.516(7)
C40 C42 1.532(6)
Cl5 C2S 1.737(6)
Cl6 C2S 1.757(5)
